data_7133564
loop_
_publ_author_name
'Mao, Wei-Xin'
'Zhou, Long-Xing'
'Deng, Xin'
'Lan, Jin-Fei'
'Song, Xian-Jiang'
'Zhang, Han-Yue'

_publ_section_title
;
 H/F substitution achieves high piezoelectricity in enantiomeric molecular
 crystals.
;
_journal_issue 74
_journal_name_full 'Chemical communications (Cambridge, England)'
_journal_page_first 10172
_journal_page_last 10175
_journal_paper_doi 10.1039/d4cc03343d
_journal_volume 60
_journal_year 2024
_chemical_absolute_configuration syn
_chemical_formula_moiety 'C9 H14 N O, C7 H5 O2'
_chemical_formula_sum 'C16 H19 N O3'
_chemical_formula_weight 273.32
_space_group_crystal_system orthorhombic
_space_group_IT_number 19
_space_group_name_Hall 'P 2ac 2ab'
_space_group_name_H-M_alt 'P 21 21 21'
_atom_sites_solution_hydrogens geom
_audit_block_doi 10.5517/ccdc.csd.cc2kfxxv
_audit_creation_date 2024-07-01
_audit_creation_method
;
Olex2 1.3
(compiled 2020.11.12 svn.r5f609507 for OlexSys, GUI svn.r6408)
;
_audit_update_record
;
2024-07-01 deposited with the CCDC.	2024-08-21 downloaded from the CCDC.
;
_cell_angle_alpha 90
_cell_angle_beta 90
_cell_angle_gamma 90
_cell_formula_units_Z 4
_cell_length_a 6.1092(2)
_cell_length_b 7.3483(3)
_cell_length_c 33.6266(12)
_cell_measurement_reflns_used 3000
_cell_measurement_temperature 299.98(11)
_cell_measurement_theta_max 74.6180
_cell_measurement_theta_min 2.6190
_cell_volume 1509.57(10)
_computing_cell_refinement 'CrysAlisPro 1.171.42.79a (Rigaku OD, 2022)'
_computing_data_collection 'CrysAlisPro 1.171.42.79a (Rigaku OD, 2022)'
_computing_data_reduction 'CrysAlisPro 1.171.42.79a (Rigaku OD, 2022)'
_computing_molecular_graphics 'Olex2 1.3 (Dolomanov et al., 2009)'
_computing_publication_material 'Olex2 1.3 (Dolomanov et al., 2009)'
_computing_structure_refinement 'SHELXL 2017/1 (Sheldrick, 2015)'
_computing_structure_solution 'olex2.solve 1.3 (Bourhis et al., 2015)'
_diffrn_ambient_temperature 300.15
_diffrn_detector_area_resol_mean 10.0000
_diffrn_detector_type HyPix
_diffrn_measured_fraction_theta_full 0.999
_diffrn_measured_fraction_theta_max 0.970
_diffrn_measurement_details
;
List of Runs (angles in degrees, time in seconds):

  # Type    Start    End  Width  t~exp~   \w     \q     \k     \f   Frames
#--------------------------------------------------------------------------
  1  \w     49.00  74.00   0.50    1.10    --  108.36 -94.00-180.00   50
  2  \w     56.00 110.00   0.50    1.10    --  108.36-125.00 -90.00  108
  3  \w     56.00 102.00   0.50    1.10    --  108.36 -94.00  60.00   92
  4  \w     44.00  71.00   0.50    1.10    --  108.36 -61.00   0.00   54
  5  \w     37.00  72.00   0.50    1.10    --  108.36 -61.00 -90.00   70
  6  \w    -31.00  19.00   0.50    0.28    --   45.45 -20.00  -4.00  100
  7  \w     93.00 176.00   0.50    1.10    --  108.36  20.00 162.00  166
  8  \w     88.00 113.00   0.50    0.28    --   45.45 152.00  33.00   50
  9  \w    -14.00  31.00   0.50    0.28    --  -45.45  20.00 162.00   90
 10  \w    -31.00  28.00   0.50    0.28    --  -45.45  37.00-120.00  118
 11  \w    -62.00 -33.00   0.50    1.10    -- -102.00  77.00-180.00   58
 12  \w    -69.00 -30.00   0.50    1.10    -- -102.00  61.00-180.00   78
 13  \w   -104.00 -74.00   0.50    1.10    -- -102.00  77.00-180.00   60
 14  \w    -68.00 -42.00   0.50    1.10    -- -102.00  61.00 -90.00   52
 15  \w   -106.00 -76.00   0.50    1.10    -- -102.00 106.00 -26.00   60
 16  \w    -86.00 -28.00   0.50    1.10    -- -102.00 152.00  33.00  116
 17  \w    -72.00 -32.00   0.50    1.10    -- -102.00 106.00 -26.00   80
;
_diffrn_measurement_device 'four-circle diffractometer'
_diffrn_measurement_device_type 'XtaLAB Synergy R, DW system, HyPix'
_diffrn_measurement_method '\w scans'
_diffrn_radiation_type CuK\a
_diffrn_radiation_wavelength 1.54184
_diffrn_reflns_av_R_equivalents 0.0222
_diffrn_reflns_av_unetI/netI 0.0343
_diffrn_reflns_Laue_measured_fraction_full 0.999
_diffrn_reflns_Laue_measured_fraction_max 0.970
_diffrn_reflns_limit_h_max 7
_diffrn_reflns_limit_h_min -4
_diffrn_reflns_limit_k_max 9
_diffrn_reflns_limit_k_min -9
_diffrn_reflns_limit_l_max 41
_diffrn_reflns_limit_l_min -38
_diffrn_reflns_number 6934
_diffrn_reflns_point_group_measured_fraction_full 0.999
_diffrn_reflns_point_group_measured_fraction_max 0.952
_diffrn_reflns_theta_full 67.684
_diffrn_reflns_theta_max 76.321
_diffrn_reflns_theta_min 2.628
_exptl_absorpt_coefficient_mu 0.672
_exptl_absorpt_correction_T_max 1.00000
_exptl_absorpt_correction_T_min 0.57716
_exptl_absorpt_correction_type multi-scan
_exptl_absorpt_process_details
;
CrysAlisPro 1.171.42.79a (Rigaku Oxford Diffraction, 2022)
Empirical absorption correction using spherical harmonics,
implemented in SCALE3 ABSPACK scaling algorithm.
;
_exptl_crystal_density_diffrn 1.203
_exptl_crystal_description block
_exptl_crystal_F_000 584
_refine_diff_density_max 0.225
_refine_diff_density_min -0.139
_refine_diff_density_rms 0.032
_refine_ls_abs_structure_details
;
 Flack x determined using 816 quotients [(I+)-(I-)]/[(I+)+(I-)]
 (Parsons, Flack and Wagner, Acta Cryst. B69 (2013) 249-259).
;
_refine_ls_abs_structure_Flack 0.22(16)
_refine_ls_extinction_method none
_refine_ls_goodness_of_fit_ref 1.054
_refine_ls_hydrogen_treatment constr
_refine_ls_matrix_type full
_refine_ls_number_parameters 184
_refine_ls_number_reflns 3002
_refine_ls_number_restraints 0
_refine_ls_restrained_S_all 1.054
_refine_ls_R_factor_all 0.0537
_refine_ls_R_factor_gt 0.0453
_refine_ls_shift/su_max 0.000
_refine_ls_shift/su_mean 0.000
_refine_ls_structure_factor_coef Fsqd
_refine_ls_weighting_details 'w=1/[\s^2^(Fo^2^)+(0.0785P)^2^+0.0678P] where P=(Fo^2^+2Fc^2^)/3'
_refine_ls_weighting_scheme calc
_refine_ls_wR_factor_gt 0.1328
_refine_ls_wR_factor_ref 0.1413
_reflns_Friedel_coverage 0.651
_reflns_Friedel_fraction_full 0.997
_reflns_Friedel_fraction_max 0.924
_reflns_number_gt 2459
_reflns_number_total 3002
_reflns_threshold_expression 'I > 2\s(I)'
_cod_data_source_file d4cc03343d2.cif
_cod_data_source_block zn_240222-4-r-300k_auto
_cod_depositor_comments 'Adding full bibliography for 7133559--7133566.cif.'
_cod_database_code 7133564
_shelx_shelxl_version_number 2017/1
_shelx_space_group_comment
;
The symmetry employed for this shelxl refinement is uniquely defined
by the following loop, which should always be used as a source of
symmetry information in preference to the above space-group names.
They are only intended as comments.
;
_olex2_refinement_description
;
1. Fixed Uiso
 At 1.2 times of:
  All C(H) groups, All N(H,H,H) groups
 At 1.5 times of:
  All C(H,H,H) groups
2.a Ternary CH refined with riding coordinates:
 C8(H8)
2.b Aromatic/amide H refined with riding coordinates:
 C6(H6), C4(H4), C3(H3), C7(H7), C16(H16), C12(H12), C15(H15), C13(H13),
 C14(H14)
2.c Idealised Me refined as rotating group:
 N1(H1A,H1B,H1C), C9(H9A,H9B,H9C), C1(H1D,H1E,H1F)
;
_olex2_submission_special_instructions 'No special instructions were received'
_oxdiff_exptl_absorpt_empirical_details
;
Empirical correction (ABSPACK) includes:
- Absorption correction using spherical harmonics
- Frame scaling
;

loop_
_space_group_symop_operation_xyz
'x, y, z'
'-x+1/2, -y, z+1/2'
'-x, y+1/2, -z+1/2'
'x+1/2, -y+1/2, -z'

loop_
_atom_site_label
_atom_site_type_symbol
_atom_site_fract_x
_atom_site_fract_y
_atom_site_fract_z
_atom_site_U_iso_or_equiv
_atom_site_adp_type
_atom_site_occupancy
_atom_site_site_symmetry_order
_atom_site_calc_flag
_atom_site_refinement_flags_posn
_atom_site_refinement_flags_adp
_atom_site_refinement_flags_occupancy
_atom_site_disorder_assembly
_atom_site_disorder_group
O1 O 0.5627(4) 0.5607(4) 0.71033(6) 0.0952(7) Uani 1 1 d . . . . .
O3 O -0.0993(4) 0.0631(3) 0.55254(6) 0.0930(7) Uani 1 1 d . . . . .
N1 N 0.6160(4) 0.3427(3) 0.53051(5) 0.0696(6) Uani 1 1 d . . . . .
H1A H 0.615999 0.335660 0.504088 0.083 Uiso 1 1 calc R U . . .
H1B H 0.487668 0.304305 0.539830 0.083 Uiso 1 1 calc R U . . .
H1C H 0.722597 0.273213 0.540237 0.083 Uiso 1 1 calc R U . . .
O2 O 0.2166(4) 0.1942(4) 0.55166(6) 0.1098(9) Uani 1 1 d . . . . .
C10 C 0.0703(5) 0.1112(4) 0.56938(8) 0.0709(6) Uani 1 1 d . . . . .
C11 C 0.0934(4) 0.0804(3) 0.61366(7) 0.0628(6) Uani 1 1 d . . . . .
C2 C 0.5744(5) 0.5652(4) 0.66962(7) 0.0698(6) Uani 1 1 d . . . . .
C5 C 0.6289(4) 0.5519(3) 0.58755(7) 0.0645(6) Uani 1 1 d . . . . .
C6 C 0.4459(5) 0.6307(4) 0.60439(8) 0.0721(7) Uani 1 1 d . . . . .
H6 H 0.338531 0.678876 0.587847 0.086 Uiso 1 1 calc R U . . .
C4 C 0.7882(5) 0.4839(4) 0.61308(8) 0.0728(7) Uani 1 1 d . . . . .
H4 H 0.915294 0.433927 0.602474 0.087 Uiso 1 1 calc R U . . .
C3 C 0.7620(5) 0.4888(4) 0.65330(8) 0.0760(7) Uani 1 1 d . . . . .
H3 H 0.869636 0.440941 0.669825 0.091 Uiso 1 1 calc R U . . .
C7 C 0.4177(5) 0.6400(4) 0.64517(8) 0.0764(7) Uani 1 1 d . . . . .
H7 H 0.294557 0.695964 0.655900 0.092 Uiso 1 1 calc R U . . .
C8 C 0.6524(5) 0.5366(4) 0.54295(8) 0.0744(7) Uani 1 1 d . . . . .
H8 H 0.537535 0.610995 0.530742 0.089 Uiso 1 1 calc R U . . .
C16 C -0.0691(5) -0.0087(4) 0.63408(8) 0.0733(7) Uani 1 1 d . . . . .
H16 H -0.186558 -0.058546 0.620269 0.088 Uiso 1 1 calc R U . . .
C12 C 0.2690(5) 0.1502(5) 0.63432(9) 0.0806(8) Uani 1 1 d . . . . .
H12 H 0.382412 0.207010 0.620676 0.097 Uiso 1 1 calc R U . . .
C15 C -0.0594(6) -0.0250(5) 0.67493(9) 0.0914(9) Uani 1 1 d . . . . .
H15 H -0.169467 -0.085997 0.688626 0.110 Uiso 1 1 calc R U . . .
C13 C 0.2770(7) 0.1363(5) 0.67503(10) 0.0970(10) Uani 1 1 d . . . . .
H13 H 0.394364 0.186266 0.688843 0.116 Uiso 1 1 calc R U . . .
C9 C 0.8694(7) 0.5996(6) 0.52669(10) 0.1063(12) Uani 1 1 d . . . . .
H9A H 0.983900 0.522568 0.536631 0.160 Uiso 1 1 calc R U . . .
H9B H 0.895821 0.722791 0.534914 0.160 Uiso 1 1 calc R U . . .
H9C H 0.866695 0.593682 0.498179 0.160 Uiso 1 1 calc R U . . .
C14 C 0.1147(7) 0.0500(5) 0.69529(9) 0.0997(11) Uani 1 1 d . . . . .
H14 H 0.121120 0.041466 0.722862 0.120 Uiso 1 1 calc R U . . .
C1 C 0.3627(7) 0.6134(8) 0.72795(10) 0.1193(15) Uani 1 1 d . . . . .
H1D H 0.246531 0.538788 0.717747 0.179 Uiso 1 1 calc R U . . .
H1E H 0.333499 0.738631 0.721825 0.179 Uiso 1 1 calc R U . . .
H1F H 0.372067 0.598442 0.756261 0.179 Uiso 1 1 calc R U . . .

loop_
_atom_site_aniso_label
_atom_site_aniso_U_11
_atom_site_aniso_U_22
_atom_site_aniso_U_33
_atom_site_aniso_U_23
_atom_site_aniso_U_13
_atom_site_aniso_U_12
O1 0.1141(16) 0.1220(18) 0.0496(9) -0.0027(11) -0.0069(11) -0.0018(15)
O3 0.1104(15) 0.0980(14) 0.0707(12) -0.0026(11) -0.0248(11) -0.0077(14)
N1 0.0783(13) 0.0854(14) 0.0450(9) -0.0029(9) 0.0009(9) -0.0055(11)
O2 0.1208(17) 0.145(2) 0.0635(11) 0.0081(14) 0.0082(12) -0.0359(18)
C10 0.0847(16) 0.0687(14) 0.0594(13) -0.0034(11) 0.0042(13) 0.0003(14)
C11 0.0750(14) 0.0610(12) 0.0523(11) -0.0023(9) -0.0004(11) 0.0025(12)
C2 0.0873(16) 0.0733(14) 0.0487(11) -0.0049(11) -0.0079(12) -0.0058(14)
C5 0.0771(15) 0.0640(13) 0.0524(12) 0.0020(10) -0.0035(11) 0.0015(12)
C6 0.0780(15) 0.0799(16) 0.0583(13) 0.0004(12) -0.0089(12) 0.0113(14)
C4 0.0798(16) 0.0738(15) 0.0648(14) -0.0039(12) -0.0038(12) 0.0103(13)
C3 0.0865(18) 0.0774(16) 0.0643(14) -0.0006(13) -0.0181(14) 0.0063(14)
C7 0.0807(16) 0.0870(17) 0.0617(14) -0.0067(13) 0.0021(13) 0.0106(15)
C8 0.0968(19) 0.0722(16) 0.0541(12) 0.0055(11) 0.0005(13) 0.0058(14)
C16 0.0798(16) 0.0745(15) 0.0658(14) -0.0049(12) 0.0051(12) -0.0055(14)
C12 0.0848(18) 0.0852(18) 0.0717(16) 0.0109(14) -0.0128(14) -0.0127(16)
C15 0.120(2) 0.086(2) 0.0682(17) 0.0025(15) 0.0236(18) -0.008(2)
C13 0.124(2) 0.094(2) 0.0730(17) 0.0078(17) -0.0309(18) -0.015(2)
C9 0.148(3) 0.095(2) 0.0756(18) -0.0018(17) 0.026(2) -0.038(2)
C14 0.160(3) 0.0884(19) 0.0505(13) 0.0039(14) -0.0053(19) 0.005(2)
C1 0.135(3) 0.165(4) 0.0576(15) -0.007(2) 0.015(2) -0.001(3)

loop_
_atom_type_symbol
_atom_type_description
_atom_type_scat_dispersion_real
_atom_type_scat_dispersion_imag
_atom_type_scat_source
C C 0.0181 0.0091 'International Tables Vol C Tables 4.2.6.8 and 6.1.1.4'
H H 0.0000 0.0000 'International Tables Vol C Tables 4.2.6.8 and 6.1.1.4'
N N 0.0311 0.0180 'International Tables Vol C Tables 4.2.6.8 and 6.1.1.4'
O O 0.0492 0.0322 'International Tables Vol C Tables 4.2.6.8 and 6.1.1.4'

loop_
_geom_angle_atom_site_label_1
_geom_angle_atom_site_label_2
_geom_angle_atom_site_label_3
_geom_angle
_geom_angle_site_symmetry_1
_geom_angle_site_symmetry_3
_geom_angle_publ_flag
C2 O1 C1 117.2(2) . . ?
H1A N1 H1B 109.5 . . ?
H1A N1 H1C 109.5 . . ?
H1B N1 H1C 109.5 . . ?
C8 N1 H1A 109.5 . . ?
C8 N1 H1B 109.5 . . ?
C8 N1 H1C 109.5 . . ?
O3 C10 O2 121.9(3) . . ?
O3 C10 C11 119.2(3) . . ?
O2 C10 C11 118.8(2) . . ?
C16 C11 C10 119.7(2) . . ?
C16 C11 C12 119.2(2) . . ?
C12 C11 C10 120.9(2) . . ?
O1 C2 C3 115.3(2) . . ?
O1 C2 C7 124.7(3) . . ?
C7 C2 C3 119.9(2) . . ?
C6 C5 C4 117.7(2) . . ?
C6 C5 C8 121.0(2) . . ?
C4 C5 C8 121.3(2) . . ?
C5 C6 H6 119.1 . . ?
C5 C6 C7 121.9(2) . . ?
C7 C6 H6 119.1 . . ?
C5 C4 H4 119.3 . . ?
C3 C4 C5 121.4(3) . . ?
C3 C4 H4 119.3 . . ?
C2 C3 H3 120.0 . . ?
C4 C3 C2 120.0(3) . . ?
C4 C3 H3 120.0 . . ?
C2 C7 C6 119.1(3) . . ?
C2 C7 H7 120.5 . . ?
C6 C7 H7 120.5 . . ?
N1 C8 C5 109.5(2) . . ?
N1 C8 H8 107.8 . . ?
N1 C8 C9 108.7(3) . . ?
C5 C8 H8 107.8 . . ?
C9 C8 C5 114.9(3) . . ?
C9 C8 H8 107.8 . . ?
C11 C16 H16 119.7 . . ?
C11 C16 C15 120.5(3) . . ?
C15 C16 H16 119.7 . . ?
C11 C12 H12 119.9 . . ?
C13 C12 C11 120.2(3) . . ?
C13 C12 H12 119.9 . . ?
C16 C15 H15 120.3 . . ?
C16 C15 C14 119.5(3) . . ?
C14 C15 H15 120.3 . . ?
C12 C13 H13 119.7 . . ?
C14 C13 C12 120.5(3) . . ?
C14 C13 H13 119.7 . . ?
C8 C9 H9A 109.5 . . ?
C8 C9 H9B 109.5 . . ?
C8 C9 H9C 109.5 . . ?
H9A C9 H9B 109.5 . . ?
H9A C9 H9C 109.5 . . ?
H9B C9 H9C 109.5 . . ?
C15 C14 H14 120.0 . . ?
C13 C14 C15 120.0(3) . . ?
C13 C14 H14 120.0 . . ?
O1 C1 H1D 109.5 . . ?
O1 C1 H1E 109.5 . . ?
O1 C1 H1F 109.5 . . ?
H1D C1 H1E 109.5 . . ?
H1D C1 H1F 109.5 . . ?
H1E C1 H1F 109.5 . . ?

loop_
_geom_bond_atom_site_label_1
_geom_bond_atom_site_label_2
_geom_bond_distance
_geom_bond_site_symmetry_2
_geom_bond_publ_flag
O1 C2 1.371(3) . ?
O1 C1 1.412(4) . ?
O3 C10 1.233(3) . ?
N1 H1A 0.8900 . ?
N1 H1B 0.8900 . ?
N1 H1C 0.8900 . ?
N1 C8 1.501(4) . ?
O2 C10 1.235(4) . ?
C10 C11 1.513(3) . ?
C11 C16 1.373(4) . ?
C11 C12 1.377(4) . ?
C2 C3 1.390(4) . ?
C2 C7 1.376(4) . ?
C5 C6 1.381(4) . ?
C5 C4 1.390(4) . ?
C5 C8 1.511(3) . ?
C6 H6 0.9300 . ?
C6 C7 1.384(4) . ?
C4 H4 0.9300 . ?
C4 C3 1.362(4) . ?
C3 H3 0.9300 . ?
C7 H7 0.9300 . ?
C8 H8 0.9800 . ?
C8 C9 1.507(5) . ?
C16 H16 0.9300 . ?
C16 C15 1.380(4) . ?
C12 H12 0.9300 . ?
C12 C13 1.373(4) . ?
C15 H15 0.9300 . ?
C15 C14 1.380(5) . ?
C13 H13 0.9300 . ?
C13 C14 1.360(5) . ?
C9 H9A 0.9600 . ?
C9 H9B 0.9600 . ?
C9 H9C 0.9600 . ?
C14 H14 0.9300 . ?
C1 H1D 0.9600 . ?
C1 H1E 0.9600 . ?
C1 H1F 0.9600 . ?

loop_
_geom_hbond_atom_site_label_D
_geom_hbond_atom_site_label_H
_geom_hbond_atom_site_label_A
_geom_hbond_distance_DH
_geom_hbond_distance_HA
_geom_hbond_distance_DA
_geom_hbond_angle_DHA
_geom_hbond_site_symmetry_A
_geom_hbond_publ_flag
N1 H1A O3 0.89 2.43 3.163(3) 139.8 4_556 yes
N1 H1A O2 0.89 1.98 2.844(3) 161.7 4_556 yes
N1 H1B O2 0.89 1.89 2.766(3) 169.7 . yes
N1 H1C O3 0.89 1.93 2.792(3) 161.6 1_655 yes
C16 H16 O3 0.93 2.50 2.798(3) 98.6 . yes
C12 H12 O2 0.93 2.53 2.817(4) 97.9 . yes
C9 H9B O3 0.96 2.57 3.520(5) 170.3 1_665 yes
C9 H9C O2 0.96 2.85 3.532(4) 128.8 4_556 yes

loop_
_geom_torsion_atom_site_label_1
_geom_torsion_atom_site_label_2
_geom_torsion_atom_site_label_3
_geom_torsion_atom_site_label_4
_geom_torsion
_geom_torsion_site_symmetry_1
_geom_torsion_site_symmetry_2
_geom_torsion_site_symmetry_3
_geom_torsion_site_symmetry_4
_geom_torsion_publ_flag
O1 C2 C3 C4 179.0(3) . . . . ?
O1 C2 C7 C6 -178.0(3) . . . . ?
O3 C10 C11 C16 3.4(4) . . . . ?
O3 C10 C11 C12 -172.6(3) . . . . ?
O2 C10 C11 C16 178.8(3) . . . . ?
O2 C10 C11 C12 2.9(4) . . . . ?
C10 C11 C16 C15 -174.7(3) . . . . ?
C10 C11 C12 C13 173.7(3) . . . . ?
C11 C16 C15 C14 0.3(5) . . . . ?
C11 C12 C13 C14 1.5(6) . . . . ?
C5 C6 C7 C2 -1.4(5) . . . . ?
C5 C4 C3 C2 -0.9(4) . . . . ?
C6 C5 C4 C3 2.2(4) . . . . ?
C6 C5 C8 N1 -105.8(3) . . . . ?
C6 C5 C8 C9 131.5(3) . . . . ?
C4 C5 C6 C7 -1.1(4) . . . . ?
C4 C5 C8 N1 72.8(3) . . . . ?
C4 C5 C8 C9 -49.9(4) . . . . ?
C3 C2 C7 C6 2.7(4) . . . . ?
C7 C2 C3 C4 -1.6(4) . . . . ?
C8 C5 C6 C7 177.6(3) . . . . ?
C8 C5 C4 C3 -176.5(3) . . . . ?
C16 C11 C12 C13 -2.3(5) . . . . ?
C16 C15 C14 C13 -1.1(5) . . . . ?
C12 C11 C16 C15 1.4(4) . . . . ?
C12 C13 C14 C15 0.2(6) . . . . ?
C1 O1 C2 C3 -171.4(3) . . . . ?
C1 O1 C2 C7 9.3(5) . . . . ?
